data_4518623
loop_
_publ_author_name
'Huang, Jingjun'
'Isaac, Matthew'
'Watt, Ryan'
'Becica, Joseph'
'Dennis, Emma'
'Saidaminov, Makhsud I.'
'Sabbers, William A.'
'Leitch, David C.'

_publ_section_title
;
 DMPDAB--Pd--MAH: A Versatile Pd(0) Source for Precatalyst Formation,
 Reaction Screening, and Preparative-Scale Synthesis
;
_journal_name_full 'ACS Catalysis'
_journal_page_first 5636
_journal_page_last 5646
_journal_paper_doi 10.1021/acscatal.1c00288
_journal_year 2021
_chemical_formula_moiety 'C40 H30 O4 P2 Pd, C4 H10 O'
_chemical_formula_sum 'C44 H40 O5 P2 Pd'
_chemical_formula_weight 817.10
_space_group_crystal_system triclinic
_space_group_IT_number 2
_space_group_name_Hall '-P 1'
_space_group_name_H-M_alt 'P -1'
_atom_sites_solution_hydrogens geom
_atom_sites_solution_primary iterative
_audit_creation_date 2020-09-06
_audit_creation_method
;
Olex2 1.2
(compiled 2018.05.29 svn.r3508 for OlexSys, GUI svn.r5506)
;
_cell_angle_alpha 99.623(2)
_cell_angle_beta 106.450(2)
_cell_angle_gamma 105.981(2)
_cell_formula_units_Z 2
_cell_length_a 11.0488(7)
_cell_length_b 12.4133(8)
_cell_length_c 15.6581(10)
_cell_measurement_reflns_used 9976
_cell_measurement_temperature 273(2)
_cell_measurement_theta_max 27.868
_cell_measurement_theta_min 2.847
_cell_volume 1908.8(2)
_computing_cell_refinement 'SAINT V8.38A (?, 2016)'
_computing_data_reduction 'SAINT V8.38A (?, 2016)'
_computing_molecular_graphics 'Olex2 (Dolomanov et al., 2009)'
_computing_publication_material 'Olex2 (Dolomanov et al., 2009)'
_computing_structure_refinement 'XL (Sheldrick, 2008)'
_computing_structure_solution 'olex2.solve (Bourhis et al., 2015)'
_diffrn_ambient_temperature 273.15
_diffrn_measured_fraction_theta_full 0.999
_diffrn_measured_fraction_theta_max 0.996
_diffrn_measurement_device_type 'Bruker APEX-II CCD'
_diffrn_measurement_method '\f and \w scans'
_diffrn_radiation_type MoK\a
_diffrn_radiation_wavelength 0.71073
_diffrn_reflns_av_R_equivalents 0.0824
_diffrn_reflns_av_unetI/netI 0.0586
_diffrn_reflns_Laue_measured_fraction_full 0.999
_diffrn_reflns_Laue_measured_fraction_max 0.996
_diffrn_reflns_limit_h_max 14
_diffrn_reflns_limit_h_min -14
_diffrn_reflns_limit_k_max 16
_diffrn_reflns_limit_k_min -16
_diffrn_reflns_limit_l_max 20
_diffrn_reflns_limit_l_min -20
_diffrn_reflns_number 75385
_diffrn_reflns_point_group_measured_fraction_full 0.999
_diffrn_reflns_point_group_measured_fraction_max 0.996
_diffrn_reflns_theta_full 25.242
_diffrn_reflns_theta_max 28.018
_diffrn_reflns_theta_min 2.537
_diffrn_standards_number 0
_exptl_absorpt_coefficient_mu 0.615
_exptl_absorpt_correction_T_max 0.7456
_exptl_absorpt_correction_T_min 0.6586
_exptl_absorpt_correction_type multi-scan
_exptl_absorpt_process_details
'SADABS-2016/2 (Bruker,2016/2) was used for absorption correction. wR2(int) was 0.0852 before and 0.0663 after correction. The Ratio of minimum to maximum transmission is 0.8833. The \l/2 correction factor is Not present.'
_exptl_crystal_colour yellow
_exptl_crystal_colour_primary yellow
_exptl_crystal_density_diffrn 1.422
_exptl_crystal_description block
_exptl_crystal_F_000 840
_exptl_crystal_size_max 0.15
_exptl_crystal_size_mid 0.15
_exptl_crystal_size_min 0.12
_refine_diff_density_max 1.183
_refine_diff_density_min -0.631
_refine_diff_density_rms 0.095
_refine_ls_extinction_method none
_refine_ls_goodness_of_fit_ref 1.065
_refine_ls_hydrogen_treatment constr
_refine_ls_matrix_type full
_refine_ls_number_parameters 471
_refine_ls_number_reflns 9217
_refine_ls_number_restraints 0
_refine_ls_restrained_S_all 1.065
_refine_ls_R_factor_all 0.0931
_refine_ls_R_factor_gt 0.0541
_refine_ls_shift/su_max 0.000
_refine_ls_shift/su_mean 0.000
_refine_ls_structure_factor_coef Fsqd
_refine_ls_weighting_details 'w=1/[\s^2^(Fo^2^)+(0.0281P)^2^+4.2268P] where P=(Fo^2^+2Fc^2^)/3'
_refine_ls_weighting_scheme calc
_refine_ls_wR_factor_gt 0.0983
_refine_ls_wR_factor_ref 0.1133
_reflns_Friedel_coverage 0.000
_reflns_number_gt 6594
_reflns_number_total 9217
_reflns_threshold_expression 'I > 2\s(I)'
_cod_data_source_file cs1c00288_si_002.cif
_cod_data_source_block 3
_cod_database_code 4518623
_shelx_shelxl_version_number 2018/3
_shelx_space_group_comment
;
The symmetry employed for this shelxl refinement is uniquely defined
by the following loop, which should always be used as a source of
symmetry information in preference to the above space-group names.
They are only intended as comments.
;
_shelx_estimated_absorpt_t_max 0.930
_shelx_estimated_absorpt_t_min 0.913
_olex2_refinement_description
;
1. Fixed Uiso
 At 1.2 times of:
  All C(H) groups, All C(H,H) groups
 At 1.5 times of:
  All C(H,H,H) groups
2.a Ternary CH refined with riding coordinates:
 C1(H1), C2(H2)
2.b Secondary CH2 refined with riding coordinates:
 C43(H43A,H43B), C42(H42A,H42B)
2.c Aromatic/amide H refined with riding coordinates:
 C18(H18), C12(H12), C30(H30), C10(H10), C19(H19), C21(H21), C24(H24),
 C20(H20), C35(H35), C16(H16), C27(H27), C6(H6), C39(H39), C13(H13), C9(H9),
 C8(H8), C26(H26), C15(H15), C36(H36), C25(H25), C7(H7), C34(H34), C31(H31),
 C38(H38), C37(H37), C14(H14), C32(H32), C33(H33)
2.d Idealised Me refined as rotating group:
 C44(H44A,H44B,H44C), C41(H41A,H41B,H41C)
;
_olex2_submission_special_instructions 'No special instructions were received'

loop_
_space_group_symop_operation_xyz
'x, y, z'
'-x, -y, -z'

loop_
_atom_site_label
_atom_site_type_symbol
_atom_site_fract_x
_atom_site_fract_y
_atom_site_fract_z
_atom_site_U_iso_or_equiv
_atom_site_adp_type
_atom_site_occupancy
_atom_site_site_symmetry_order
_atom_site_calc_flag
_atom_site_refinement_flags_posn
_atom_site_refinement_flags_adp
_atom_site_refinement_flags_occupancy
_atom_site_disorder_assembly
_atom_site_disorder_group
Pd1 Pd 0.19507(3) 0.25792(3) 0.61304(2) 0.03046(9) Uani 1 1 d . . . . .
P1 P 0.30631(9) 0.13781(8) 0.56898(7) 0.0296(2) Uani 1 1 d . . . . .
P2 P 0.31312(9) 0.35118(8) 0.76837(7) 0.0325(2) Uani 1 1 d . . . . .
O1 O 0.3072(2) 0.1144(2) 0.76137(17) 0.0364(6) Uani 1 1 d . . . . .
O3 O 0.1661(4) 0.4477(3) 0.5077(3) 0.0704(10) Uani 1 1 d . . . . .
C17 C 0.3081(3) 0.0121(3) 0.6162(3) 0.0326(8) Uani 1 1 d . . . . .
O4 O 0.1110(4) 0.5314(3) 0.6224(3) 0.0908(13) Uani 1 1 d . . . . .
C22 C 0.3006(4) 0.0126(3) 0.7034(3) 0.0369(9) Uani 1 1 d . . . . .
C5 C 0.2432(4) 0.0687(3) 0.4450(3) 0.0352(8) Uani 1 1 d . . . . .
C29 C 0.3960(4) 0.5066(3) 0.7878(3) 0.0409(9) Uani 1 1 d . . . . .
C40 C 0.2139(4) 0.3455(3) 0.8443(3) 0.0370(9) Uani 1 1 d . . . . .
O2 O 0.1702(5) 0.3189(4) 0.3910(3) 0.0928(13) Uani 1 1 d . . . . .
C11 C 0.4809(4) 0.2229(3) 0.5934(3) 0.0359(9) Uani 1 1 d . . . . .
C18 C 0.3073(4) -0.0908(3) 0.5638(3) 0.0409(9) Uani 1 1 d . . . . .
H18 H 0.316131 -0.093312 0.506226 0.049 Uiso 1 1 calc R . . . .
C1 C 0.0498(4) 0.2548(3) 0.4911(3) 0.0397(9) Uani 1 1 d . . . . .
H1 H -0.021976 0.182652 0.451497 0.048 Uiso 1 1 calc R . . . .
C2 C 0.0366(4) 0.3232(3) 0.5660(3) 0.0417(10) Uani 1 1 d . . . . .
H2 H -0.044466 0.299402 0.582068 0.050 Uiso 1 1 calc R . . . .
C12 C 0.5883(4) 0.1956(4) 0.6422(3) 0.0461(10) Uani 1 1 d . . . . .
H12 H 0.573726 0.127683 0.661457 0.055 Uiso 1 1 calc R . . . .
C28 C 0.4524(4) 0.3080(3) 0.8280(3) 0.0367(9) Uani 1 1 d . . . . .
C23 C 0.4350(4) 0.1909(3) 0.8143(3) 0.0361(9) Uani 1 1 d . . . . .
C30 C 0.4019(5) 0.5899(4) 0.8606(3) 0.0578(12) Uani 1 1 d . . . . .
H30 H 0.357653 0.568153 0.900764 0.069 Uiso 1 1 calc R . . . .
C10 C 0.1084(4) 0.0012(4) 0.4035(3) 0.0457(10) Uani 1 1 d . . . . .
H10 H 0.054068 -0.007633 0.439381 0.055 Uiso 1 1 calc R . . . .
C19 C 0.2936(4) -0.1890(4) 0.5957(3) 0.0487(11) Uani 1 1 d . . . . .
H19 H 0.294125 -0.256575 0.559872 0.058 Uiso 1 1 calc R . . . .
C21 C 0.2838(4) -0.0861(4) 0.7349(3) 0.0498(11) Uani 1 1 d . . . . .
H21 H 0.275501 -0.084585 0.792487 0.060 Uiso 1 1 calc R . . . .
C24 C 0.5382(4) 0.1532(4) 0.8543(3) 0.0516(11) Uani 1 1 d . . . . .
H24 H 0.524461 0.074093 0.844605 0.062 Uiso 1 1 calc R . . . .
C20 C 0.2794(4) -0.1872(4) 0.6795(3) 0.0529(12) Uani 1 1 d . . . . .
H20 H 0.266677 -0.254540 0.699545 0.063 Uiso 1 1 calc R . . . .
C35 C 0.1030(4) 0.3800(4) 0.8212(3) 0.0555(12) Uani 1 1 d . . . . .
H35 H 0.081502 0.406042 0.768374 0.067 Uiso 1 1 calc R . . . .
C16 C 0.5059(4) 0.3243(4) 0.5654(4) 0.0535(12) Uani 1 1 d . . . . .
H16 H 0.434332 0.343524 0.532241 0.064 Uiso 1 1 calc R . . . .
C27 C 0.5791(4) 0.3876(4) 0.8835(3) 0.0482(11) Uani 1 1 d . . . . .
H27 H 0.593694 0.466852 0.893674 0.058 Uiso 1 1 calc R . . . .
C3 C 0.1032(5) 0.4437(4) 0.5733(4) 0.0582(13) Uani 1 1 d . . . . .
C6 C 0.3222(5) 0.0808(4) 0.3901(3) 0.0491(11) Uani 1 1 d . . . . .
H6 H 0.412959 0.125119 0.416231 0.059 Uiso 1 1 calc R . . . .
C39 C 0.2437(5) 0.3086(4) 0.9227(3) 0.0568(12) Uani 1 1 d . . . . .
H39 H 0.318385 0.285588 0.939919 0.068 Uiso 1 1 calc R . . . .
C4 C 0.1310(5) 0.3343(5) 0.4537(3) 0.0566(12) Uani 1 1 d . . . . .
C13 C 0.7186(4) 0.2701(5) 0.6624(4) 0.0650(14) Uani 1 1 d . . . . .
H13 H 0.791190 0.251809 0.695254 0.078 Uiso 1 1 calc R . . . .
C9 C 0.0537(5) -0.0527(4) 0.3109(3) 0.0596(13) Uani 1 1 d . . . . .
H9 H -0.036750 -0.098084 0.284492 0.072 Uiso 1 1 calc R . . . .
C8 C 0.1323(6) -0.0397(5) 0.2574(4) 0.0683(15) Uani 1 1 d . . . . .
H8 H 0.095233 -0.075931 0.194354 0.082 Uiso 1 1 calc R . . . .
C26 C 0.6827(4) 0.3501(5) 0.9234(3) 0.0612(13) Uani 1 1 d . . . . .
H26 H 0.766528 0.403962 0.960160 0.073 Uiso 1 1 calc R . . . .
C15 C 0.6348(5) 0.3970(4) 0.5859(4) 0.0699(16) Uani 1 1 d . . . . .
H15 H 0.650103 0.464907 0.566733 0.084 Uiso 1 1 calc R . . . .
C36 C 0.0237(5) 0.3764(5) 0.8753(4) 0.0680(15) Uani 1 1 d . . . . .
H36 H -0.050602 0.400073 0.858951 0.082 Uiso 1 1 calc R . . . .
C25 C 0.6622(5) 0.2339(5) 0.9088(3) 0.0635(14) Uani 1 1 d . . . . .
H25 H 0.732304 0.208916 0.935885 0.076 Uiso 1 1 calc R . . . .
C7 C 0.2662(6) 0.0270(5) 0.2965(3) 0.0660(14) Uani 1 1 d . . . . .
H7 H 0.319265 0.035928 0.259688 0.079 Uiso 1 1 calc R . . . .
C34 C 0.4600(6) 0.5426(5) 0.7287(4) 0.0704(15) Uani 1 1 d . . . . .
H34 H 0.454507 0.488046 0.677824 0.084 Uiso 1 1 calc R . . . .
C31 C 0.4730(6) 0.7054(5) 0.8741(4) 0.0794(17) Uani 1 1 d . . . . .
H31 H 0.476088 0.760892 0.923400 0.095 Uiso 1 1 calc R . . . .
C38 C 0.1639(6) 0.3054(5) 0.9765(4) 0.0781(17) Uani 1 1 d . . . . .
H38 H 0.185305 0.280284 1.029792 0.094 Uiso 1 1 calc R . . . .
C37 C 0.0538(5) 0.3386(5) 0.9522(4) 0.0717(16) Uani 1 1 d . . . . .
H37 H -0.000267 0.335221 0.988385 0.086 Uiso 1 1 calc R . . . .
C14 C 0.7403(5) 0.3695(5) 0.6344(4) 0.0734(17) Uani 1 1 d . . . . .
H14 H 0.827636 0.419021 0.648440 0.088 Uiso 1 1 calc R . . . .
C32 C 0.5387(7) 0.7394(5) 0.8167(5) 0.0861(19) Uani 1 1 d . . . . .
H32 H 0.587584 0.817410 0.827039 0.103 Uiso 1 1 calc R . . . .
C33 C 0.5324(7) 0.6584(6) 0.7436(5) 0.091(2) Uani 1 1 d . . . . .
H33 H 0.576833 0.680987 0.703767 0.110 Uiso 1 1 calc R . . . .
O5 O 0.1078(9) -0.1553(9) 0.9039(5) 0.193(3) Uani 1 1 d . . . . .
C43 C 0.0973(12) -0.0590(9) 0.9222(6) 0.139(4) Uani 1 1 d . . . . .
H43A H 0.018852 -0.063582 0.939576 0.166 Uiso 1 1 calc R . . . .
H43B H 0.089941 -0.026391 0.869554 0.166 Uiso 1 1 calc R . . . .
C42 C -0.0003(12) -0.2374(13) 0.8235(6) 0.208(6) Uani 1 1 d . . . . .
H42A H -0.085509 -0.261252 0.833289 0.249 Uiso 1 1 calc R . . . .
H42B H -0.010137 -0.210650 0.768011 0.249 Uiso 1 1 calc R . . . .
C44 C 0.226(2) 0.0150(12) 1.0034(12) 0.397(17) Uani 1 1 d . . . . .
H44A H 0.302838 0.009626 0.987770 0.595 Uiso 1 1 calc GR . . . .
H44B H 0.226324 -0.012804 1.057001 0.595 Uiso 1 1 calc GR . . . .
H44C H 0.230541 0.094635 1.016159 0.595 Uiso 1 1 calc GR . . . .
C41 C 0.0599(12) -0.3198(8) 0.8258(6) 0.145(5) Uani 1 1 d . . . . .
H41A H 0.071495 -0.341969 0.767695 0.218 Uiso 1 1 calc GR . . . .
H41B H 0.004592 -0.386672 0.836905 0.218 Uiso 1 1 calc GR . . . .
H41C H 0.145924 -0.288753 0.874392 0.218 Uiso 1 1 calc GR . . . .

loop_
_atom_site_aniso_label
_atom_site_aniso_U_11
_atom_site_aniso_U_22
_atom_site_aniso_U_33
_atom_site_aniso_U_23
_atom_site_aniso_U_13
_atom_site_aniso_U_12
Pd1 0.02403(14) 0.03188(16) 0.03436(16) 0.00898(12) 0.00804(11) 0.00992(11)
P1 0.0238(4) 0.0304(5) 0.0347(5) 0.0085(4) 0.0112(4) 0.0082(4)
P2 0.0281(5) 0.0332(5) 0.0333(5) 0.0052(4) 0.0076(4) 0.0112(4)
O1 0.0330(14) 0.0349(14) 0.0364(15) 0.0062(12) 0.0070(11) 0.0110(11)
O3 0.069(2) 0.052(2) 0.083(3) 0.039(2) 0.015(2) 0.0099(18)
C17 0.0247(17) 0.0292(19) 0.042(2) 0.0097(17) 0.0097(16) 0.0078(15)
O4 0.094(3) 0.043(2) 0.113(3) 0.003(2) 0.005(3) 0.033(2)
C22 0.0314(19) 0.032(2) 0.041(2) 0.0075(17) 0.0059(17) 0.0091(16)
C5 0.036(2) 0.034(2) 0.040(2) 0.0132(17) 0.0147(17) 0.0146(17)
C29 0.037(2) 0.039(2) 0.042(2) 0.0120(19) 0.0066(18) 0.0137(18)
C40 0.0318(19) 0.034(2) 0.038(2) 0.0010(17) 0.0100(17) 0.0076(16)
O2 0.108(3) 0.120(4) 0.065(3) 0.048(3) 0.042(3) 0.034(3)
C11 0.0271(18) 0.033(2) 0.045(2) 0.0041(17) 0.0163(17) 0.0064(16)
C18 0.034(2) 0.038(2) 0.050(3) 0.0067(19) 0.0137(18) 0.0165(18)
C1 0.0255(18) 0.038(2) 0.045(2) 0.0111(19) -0.0009(17) 0.0087(16)
C2 0.0299(19) 0.041(2) 0.053(3) 0.014(2) 0.0078(18) 0.0156(18)
C12 0.032(2) 0.049(3) 0.053(3) 0.004(2) 0.0146(19) 0.0118(19)
C28 0.0294(19) 0.045(2) 0.035(2) 0.0075(18) 0.0094(16) 0.0159(17)
C23 0.0310(19) 0.043(2) 0.031(2) 0.0075(17) 0.0059(16) 0.0133(17)
C30 0.065(3) 0.044(3) 0.058(3) 0.009(2) 0.017(2) 0.016(2)
C10 0.041(2) 0.045(2) 0.047(3) 0.007(2) 0.017(2) 0.0107(19)
C19 0.041(2) 0.032(2) 0.062(3) 0.004(2) 0.003(2) 0.0175(19)
C21 0.053(3) 0.043(3) 0.049(3) 0.019(2) 0.012(2) 0.013(2)
C24 0.048(3) 0.049(3) 0.050(3) 0.007(2) 0.003(2) 0.023(2)
C20 0.052(3) 0.032(2) 0.064(3) 0.018(2) 0.005(2) 0.011(2)
C35 0.043(2) 0.083(4) 0.044(3) 0.012(2) 0.014(2) 0.030(2)
C16 0.044(2) 0.043(3) 0.083(4) 0.021(2) 0.035(2) 0.014(2)
C27 0.034(2) 0.046(3) 0.048(3) -0.003(2) -0.0006(19) 0.0119(19)
C3 0.051(3) 0.044(3) 0.070(3) 0.017(3) -0.001(2) 0.024(2)
C6 0.049(3) 0.052(3) 0.051(3) 0.015(2) 0.024(2) 0.016(2)
C39 0.058(3) 0.073(3) 0.058(3) 0.029(3) 0.031(2) 0.034(3)
C4 0.052(3) 0.070(4) 0.047(3) 0.028(3) 0.008(2) 0.021(3)
C13 0.028(2) 0.081(4) 0.067(3) 0.001(3) 0.008(2) 0.010(2)
C9 0.055(3) 0.051(3) 0.051(3) 0.001(2) 0.005(2) 0.007(2)
C8 0.089(4) 0.058(3) 0.041(3) 0.005(2) 0.008(3) 0.020(3)
C26 0.034(2) 0.068(3) 0.059(3) -0.003(3) -0.004(2) 0.015(2)
C15 0.059(3) 0.043(3) 0.116(5) 0.020(3) 0.055(3) 0.005(2)
C36 0.039(3) 0.099(4) 0.058(3) -0.001(3) 0.015(2) 0.027(3)
C25 0.044(3) 0.073(4) 0.060(3) 0.005(3) -0.004(2) 0.031(3)
C7 0.094(4) 0.069(3) 0.049(3) 0.018(3) 0.041(3) 0.031(3)
C34 0.079(4) 0.058(3) 0.068(4) 0.012(3) 0.036(3) 0.007(3)
C31 0.094(4) 0.040(3) 0.082(4) 0.007(3) 0.009(4) 0.016(3)
C38 0.087(4) 0.103(5) 0.071(4) 0.043(3) 0.048(3) 0.041(4)
C37 0.054(3) 0.093(4) 0.064(4) 0.008(3) 0.036(3) 0.012(3)
C14 0.038(3) 0.059(3) 0.103(4) -0.011(3) 0.036(3) -0.007(2)
C32 0.094(5) 0.044(3) 0.101(5) 0.031(4) 0.010(4) 0.010(3)
C33 0.093(5) 0.074(4) 0.099(5) 0.043(4) 0.039(4) -0.002(4)
O5 0.211(8) 0.215(9) 0.102(5) 0.060(6) 0.011(5) 0.027(7)
C43 0.237(12) 0.129(8) 0.084(6) 0.024(5) 0.040(6) 0.134(9)
C42 0.184(11) 0.306(18) 0.055(5) 0.024(8) 0.009(6) 0.012(12)
C44 0.59(4) 0.136(12) 0.242(18) 0.008(12) -0.10(2) 0.067(17)
C41 0.287(14) 0.138(8) 0.135(8) 0.090(7) 0.151(9) 0.150(9)

loop_
_atom_type_symbol
_atom_type_description
_atom_type_scat_dispersion_real
_atom_type_scat_dispersion_imag
_atom_type_scat_source
C C 0.0033 0.0016 'International Tables Vol C Tables 4.2.6.8 and 6.1.1.4'
H H 0.0000 0.0000 'International Tables Vol C Tables 4.2.6.8 and 6.1.1.4'
O O 0.0106 0.0060 'International Tables Vol C Tables 4.2.6.8 and 6.1.1.4'
P P 0.1023 0.0942 'International Tables Vol C Tables 4.2.6.8 and 6.1.1.4'
Pd Pd -0.9988 1.0072 'International Tables Vol C Tables 4.2.6.8 and 6.1.1.4'

loop_
_geom_angle_atom_site_label_1
_geom_angle_atom_site_label_2
_geom_angle_atom_site_label_3
_geom_angle
_geom_angle_site_symmetry_1
_geom_angle_site_symmetry_3
_geom_angle_publ_flag
P1 Pd1 P2 106.32(3) . . ?
C1 Pd1 P1 106.38(12) . . ?
C1 Pd1 P2 146.24(12) . . ?
C1 Pd1 C2 38.55(15) . . ?
C2 Pd1 P1 144.86(12) . . ?
C2 Pd1 P2 108.67(12) . . ?
C17 P1 Pd1 120.04(12) . . ?
C5 P1 Pd1 114.03(12) . . ?
C5 P1 C17 101.12(17) . . ?
C11 P1 Pd1 109.82(12) . . ?
C11 P1 C17 106.39(17) . . ?
C11 P1 C5 103.95(17) . . ?
C29 P2 Pd1 112.16(14) . . ?
C29 P2 C40 103.35(18) . . ?
C29 P2 C28 101.66(18) . . ?
C40 P2 Pd1 116.15(13) . . ?
C28 P2 Pd1 118.03(13) . . ?
C28 P2 C40 103.53(18) . . ?
C23 O1 C22 115.8(3) . . ?
C3 O3 C4 108.6(4) . . ?
C22 C17 P1 121.3(3) . . ?
C22 C17 C18 117.0(4) . . ?
C18 C17 P1 121.6(3) . . ?
C17 C22 O1 120.1(3) . . ?
C21 C22 O1 118.0(4) . . ?
C21 C22 C17 121.9(4) . . ?
C10 C5 P1 118.1(3) . . ?
C6 C5 P1 123.6(3) . . ?
C6 C5 C10 118.2(4) . . ?
C30 C29 P2 123.4(3) . . ?
C34 C29 P2 118.4(4) . . ?
C34 C29 C30 118.1(4) . . ?
C35 C40 P2 118.3(3) . . ?
C39 C40 P2 123.4(3) . . ?
C39 C40 C35 118.3(4) . . ?
C12 C11 P1 123.9(3) . . ?
C12 C11 C16 118.7(4) . . ?
C16 C11 P1 117.3(3) . . ?
C19 C18 C17 121.3(4) . . ?
C2 C1 Pd1 71.5(2) . . ?
C2 C1 C4 106.6(4) . . ?
C4 C1 Pd1 101.6(3) . . ?
C1 C2 Pd1 69.9(2) . . ?
C1 C2 C3 108.4(4) . . ?
C3 C2 Pd1 104.7(3) . . ?
C11 C12 C13 119.7(4) . . ?
C23 C28 P2 118.9(3) . . ?
C23 C28 C27 117.8(3) . . ?
C27 C28 P2 123.2(3) . . ?
C28 C23 O1 116.2(3) . . ?
C24 C23 O1 122.2(4) . . ?
C24 C23 C28 121.5(4) . . ?
C29 C30 C31 120.3(5) . . ?
C9 C10 C5 121.5(4) . . ?
C20 C19 C18 120.2(4) . . ?
C20 C21 C22 119.0(4) . . ?
C23 C24 C25 119.4(4) . . ?
C19 C20 C21 120.5(4) . . ?
C36 C35 C40 120.9(5) . . ?
C15 C16 C11 121.0(5) . . ?
C26 C27 C28 120.8(4) . . ?
O3 C3 C2 108.0(4) . . ?
O4 C3 O3 120.1(5) . . ?
O4 C3 C2 131.9(6) . . ?
C7 C6 C5 120.0(4) . . ?
C40 C39 C38 120.5(5) . . ?
O3 C4 C1 108.2(4) . . ?
O2 C4 O3 119.4(5) . . ?
O2 C4 C1 132.4(5) . . ?
C14 C13 C12 120.4(5) . . ?
C8 C9 C10 119.8(5) . . ?
C9 C8 C7 120.1(5) . . ?
C25 C26 C27 120.0(4) . . ?
C14 C15 C16 119.9(5) . . ?
C37 C36 C35 120.1(5) . . ?
C26 C25 C24 120.4(4) . . ?
C8 C7 C6 120.3(5) . . ?
C29 C34 C33 121.0(5) . . ?
C32 C31 C30 121.0(6) . . ?
C37 C38 C39 120.6(5) . . ?
C36 C37 C38 119.7(5) . . ?
C13 C14 C15 120.3(4) . . ?
C31 C32 C33 119.5(5) . . ?
C32 C33 C34 120.0(6) . . ?
C43 O5 C42 114.0(11) . . ?
O5 C43 C44 104.9(10) . . ?
C41 C42 O5 92.7(10) . . ?

loop_
_geom_bond_atom_site_label_1
_geom_bond_atom_site_label_2
_geom_bond_distance
_geom_bond_site_symmetry_2
_geom_bond_publ_flag
Pd1 P1 2.3140(10) . ?
Pd1 P2 2.3211(10) . ?
Pd1 C1 2.104(4) . ?
Pd1 C2 2.125(4) . ?
P1 C17 1.837(4) . ?
P1 C5 1.827(4) . ?
P1 C11 1.819(4) . ?
P2 C29 1.824(4) . ?
P2 C40 1.829(4) . ?
P2 C28 1.827(4) . ?
O1 C22 1.398(5) . ?
O1 C23 1.385(4) . ?
O3 C3 1.393(6) . ?
O3 C4 1.401(6) . ?
C17 C22 1.390(5) . ?
C17 C18 1.394(5) . ?
O4 C3 1.190(6) . ?
C22 C21 1.382(6) . ?
C5 C10 1.387(5) . ?
C5 C6 1.386(5) . ?
C29 C30 1.378(6) . ?
C29 C34 1.376(6) . ?
C40 C35 1.381(6) . ?
C40 C39 1.366(6) . ?
O2 C4 1.188(6) . ?
C11 C12 1.379(5) . ?
C11 C16 1.383(6) . ?
C18 C19 1.379(6) . ?
C1 C2 1.396(6) . ?
C1 C4 1.458(6) . ?
C2 C3 1.443(6) . ?
C12 C13 1.393(6) . ?
C28 C23 1.383(5) . ?
C28 C27 1.398(5) . ?
C23 C24 1.378(5) . ?
C30 C31 1.379(7) . ?
C10 C9 1.368(6) . ?
C19 C20 1.363(6) . ?
C21 C20 1.381(6) . ?
C24 C25 1.380(6) . ?
C35 C36 1.378(6) . ?
C16 C15 1.371(6) . ?
C27 C26 1.380(6) . ?
C6 C7 1.381(6) . ?
C39 C38 1.379(7) . ?
C13 C14 1.360(8) . ?
C9 C8 1.364(7) . ?
C8 C7 1.375(7) . ?
C26 C25 1.366(7) . ?
C15 C14 1.362(8) . ?
C36 C37 1.353(7) . ?
C34 C33 1.382(7) . ?
C31 C32 1.357(9) . ?
C38 C37 1.364(8) . ?
C32 C33 1.363(9) . ?
O5 C43 1.227(10) . ?
O5 C42 1.449(12) . ?
C43 C44 1.534(17) . ?
C42 C41 1.365(15) . ?
